data_7022612
loop_
_publ_author_name
'Gonz\'alez-L\'opez, Vianney'
'Leyva, Marco A.'
'Rosales-Hoz, Mar\'ia J'

_publ_section_title
;
 Coupling of acetylene molecules on ruthenium clusters, involving cleavage
 of C-Si bonds in the alkyne and coordination of a phenyl ring of a SiPh3
 group.
;
_journal_issue 15
_journal_name_full 'Dalton transactions (Cambridge, England : 2003)'
_journal_page_first 5401
_journal_page_last 5411
_journal_paper_doi 10.1039/c3dt32335h
_journal_volume 42
_journal_year 2013
_chemical_compound_source 'synthesis as described'
_chemical_formula_moiety 'C36 H40 O12 Ru5 Si4'
_chemical_formula_sum 'C33 H45 O12 Ru5 Si4'
_chemical_formula_weight 1251.4
_chemical_name_common compound3
_chemical_name_systematic
;
?
;
_space_group_IT_number 15
_symmetry_cell_setting monoclinic
_symmetry_Int_Tables_number 15
_symmetry_space_group_name_Hall '-C 2yc'
_symmetry_space_group_name_H-M 'C 1 2/c 1'
_atom_sites_solution_hydrogens geom
_atom_sites_solution_primary direct
_atom_sites_solution_secondary difmap
_audit_conform_dict_location ftp://ftp.iucr.org/pub/cif_core.dic
_audit_conform_dict_name cif_core.dic
_audit_conform_dict_version 2.4
_audit_creation_date 2012-12-11T12:55:18-00:00
_audit_creation_method 'WinGX routine CIF_UPDATE'
_cell_angle_alpha 90
_cell_angle_beta 117.9340(10)
_cell_angle_gamma 90
_cell_formula_units_Z 8
_cell_length_a 34.9630(4)
_cell_length_b 14.3422(2)
_cell_length_c 21.6132(3)
_cell_measurement_reflns_used 600
_cell_measurement_temperature 293(2)
_cell_measurement_theta_max 14
_cell_measurement_theta_min 1
_cell_measurement_wavelength 0.71073
_cell_volume 9575.1(2)
_computing_cell_refinement 'HKL Scalepack (Otwinowski & Minor 1997)'
_computing_data_collection 'Collect (Nonius BV, 1997-2000)'
_computing_data_reduction 'HKL Denzo and Scalepack (Otwinowski & Minor 1997)'
_computing_molecular_graphics 'Ortep-3 for Windows (Farrugia, 1997)'
_computing_publication_material 'WinGX publication routines (Farrugia, 1999)'
_computing_structure_refinement 'SHELXL-97 (Sheldrick, 2008)'
_computing_structure_solution 'SHELXS-97 (Sheldrick, 2008)'
_diffrn_ambient_temperature 293(2)
_diffrn_detector 'CCD plate'
_diffrn_detector_area_resol_mean 9
_diffrn_measured_fraction_theta_full 0.966
_diffrn_measured_fraction_theta_max 0.845
_diffrn_measurement_device '95mm CCD camera on \k-goniostat'
_diffrn_measurement_device_type KappaCCD
_diffrn_measurement_method 'CCD rotation images, thick slices'
_diffrn_orient_matrix_type 'by Nonius Collect from scalepack cell'
_diffrn_orient_matrix_UB_11 0.117411E-1
_diffrn_orient_matrix_UB_12 -0.636351E-1
_diffrn_orient_matrix_UB_13 0.176152E-1
_diffrn_orient_matrix_UB_21 0.280475E-1
_diffrn_orient_matrix_UB_22 0.178301E-1
_diffrn_orient_matrix_UB_23 0.14072E-2
_diffrn_orient_matrix_UB_31 0.111141E-1
_diffrn_orient_matrix_UB_32 0.222293E-1
_diffrn_orient_matrix_UB_33 0.492979E-1
_diffrn_radiation_monochromator graphite
_diffrn_radiation_probe x-ray
_diffrn_radiation_type MoK\a
_diffrn_radiation_wavelength 0.71073
_diffrn_reflns_av_R_equivalents 0.0716
_diffrn_reflns_av_unetI/netI 0.0846
_diffrn_reflns_limit_h_max 44
_diffrn_reflns_limit_h_min -43
_diffrn_reflns_limit_k_max 17
_diffrn_reflns_limit_k_min -17
_diffrn_reflns_limit_l_max 27
_diffrn_reflns_limit_l_min -28
_diffrn_reflns_number 47689
_diffrn_reflns_theta_full 25
_diffrn_reflns_theta_max 28.49
_diffrn_reflns_theta_min 2.06
_diffrn_source 'Enraf Nonius FR590'
_exptl_absorpt_coefficient_mu 1.691
_exptl_absorpt_correction_T_max 0.7709
_exptl_absorpt_correction_T_min 0.7014
_exptl_absorpt_correction_type multi-scan
_exptl_absorpt_process_details
;
[c.f. r.h. blessing, acta cryst. (1995), a51, 33-38]
;
_exptl_crystal_colour red
_exptl_crystal_density_diffrn 1.736
_exptl_crystal_density_method 'not measured'
_exptl_crystal_description block
_exptl_crystal_F_000 4920
_exptl_crystal_size_max 0.29
_exptl_crystal_size_mid 0.17
_exptl_crystal_size_min 0.1
_refine_diff_density_max 0.961
_refine_diff_density_min -1.334
_refine_diff_density_rms 0.161
_refine_ls_extinction_method none
_refine_ls_goodness_of_fit_ref 1.074
_refine_ls_hydrogen_treatment constr
_refine_ls_matrix_type full
_refine_ls_number_parameters 500
_refine_ls_number_reflns 10245
_refine_ls_number_restraints 2
_refine_ls_restrained_S_all 1.074
_refine_ls_R_factor_all 0.1243
_refine_ls_R_factor_gt 0.0647
_refine_ls_shift/su_max 0.019
_refine_ls_shift/su_mean 0.001
_refine_ls_structure_factor_coef Fsqd
_refine_ls_weighting_details 'calc w=1/[\s^2^(Fo^2^)+(0.0548P)^2^+35.6028P] where P=(Fo^2^+2Fc^2^)/3'
_refine_ls_weighting_scheme calc
_refine_ls_wR_factor_gt 0.1087
_refine_ls_wR_factor_ref 0.1402
_reflns_number_gt 6543
_reflns_number_total 10245
_reflns_threshold_expression >2\s(I)
_cod_data_source_file c3dt32335h.txt
_cod_data_source_block mrvian14a
_cod_original_sg_symbol_H-M C2/c
_cod_database_code 7022612

loop_
_symmetry_equiv_pos_as_xyz
'x, y, z'
'-x, y, -z+1/2'
'x+1/2, y+1/2, z'
'-x+1/2, y+1/2, -z+1/2'
'-x, -y, -z'
'x, -y, z-1/2'
'-x+1/2, -y+1/2, -z'
'x+1/2, -y+1/2, z-1/2'

loop_
_atom_site_label
_atom_site_type_symbol
_atom_site_fract_x
_atom_site_fract_y
_atom_site_fract_z
_atom_site_U_iso_or_equiv
_atom_site_adp_type
_atom_site_occupancy
_atom_site_symmetry_multiplicity
_atom_site_calc_flag
_atom_site_refinement_flags
C1 C 0.39912(11) 0.5975(3) 0.5125(2) 0.0499(11) Uani 1 1 d .
C2 C 0.38990(12) 0.6790(3) 0.4853(2) 0.0541(12) Uani 1 1 d .
C3 C 0.30899(11) 0.4986(3) 0.4118(2) 0.0474(11) Uani 1 1 d .
C4 C 0.28886(12) 0.5680(3) 0.3719(2) 0.0517(12) Uani 1 1 d .
C5 C 0.39154(12) 0.3860(3) 0.5001(2) 0.0563(13) Uani 1 1 d .
C6 C 0.39141(12) 0.3459(3) 0.5542(3) 0.0577(13) Uani 1 1 d .
C7 C 0.4152(2) 0.7210(7) 0.3690(4) 0.175(4) Uani 1 1 d .
H7A H 0.3886 0.705 0.3285 0.262 Uiso 1 1 calc R
H7B H 0.4322 0.6657 0.3879 0.262 Uiso 1 1 calc R
H7C H 0.431 0.7644 0.3559 0.262 Uiso 1 1 calc R
C8 C 0.45358(19) 0.8368(6) 0.5006(4) 0.140(3) Uani 1 1 d .
H8A H 0.4583 0.8904 0.4784 0.21 Uiso 1 1 calc R
H8B H 0.4777 0.795 0.5151 0.21 Uiso 1 1 calc R
H8C H 0.4508 0.8563 0.5407 0.21 Uiso 1 1 calc R
C9 C 0.3586(2) 0.8642(6) 0.3988(5) 0.184(4) Uani 1 1 d .
H9A H 0.3684 0.917 0.3828 0.276 Uiso 1 1 calc R
H9B H 0.3508 0.8839 0.4338 0.276 Uiso 1 1 calc R
H9C H 0.3339 0.837 0.3601 0.276 Uiso 1 1 calc R
C15 C 0.3029(2) 0.6240(7) 0.2496(4) 0.196(4) Uani 1 1 d .
H15A H 0.3113 0.5615 0.2454 0.294 Uiso 1 1 calc R
H15C H 0.328 0.6585 0.2815 0.294 Uiso 1 1 calc R
H15B H 0.2902 0.6536 0.2045 0.294 Uiso 1 1 calc R
C16 C 0.2439(2) 0.7413(5) 0.2822(4) 0.144(3) Uani 1 1 d .
H16C H 0.2659 0.7768 0.3195 0.216 Uiso 1 1 calc R
H16A H 0.2186 0.7383 0.2887 0.216 Uiso 1 1 calc R
H16B H 0.2367 0.7708 0.2382 0.216 Uiso 1 1 calc R
C11 C 0.38800(15) 0.8172(3) 0.5872(3) 0.0751(17) Uani 1 1 d .
C14 C 0.2174(3) 0.5463(6) 0.2261(4) 0.182(4) Uani 1 1 d .
H14C H 0.2049 0.5679 0.1786 0.272 Uiso 1 1 calc R
H14A H 0.196 0.5494 0.2422 0.272 Uiso 1 1 calc R
H14B H 0.2269 0.4831 0.2285 0.272 Uiso 1 1 calc R
C12 C 0.46281(15) 0.7036(4) 0.6443(3) 0.0744(17) Uani 1 1 d .
C24 C 0.46928(19) 0.3762(8) 0.4776(4) 0.181(4) Uani 1 1 d .
H24B H 0.4799 0.3819 0.4441 0.271 Uiso 1 1 calc R
H24A H 0.48 0.3195 0.5037 0.271 Uiso 1 1 calc R
H24C H 0.479 0.4284 0.509 0.271 Uiso 1 1 calc R
C13 C 0.39937(14) 0.6772(4) 0.6821(3) 0.0719(16) Uani 1 1 d .
C25 C 0.3899(2) 0.4670(5) 0.3683(4) 0.188(3) Uani 1 1 d .
H25B H 0.3932 0.5253 0.3922 0.282 Uiso 1 1 calc R
H25C H 0.3598 0.4571 0.3363 0.282 Uiso 1 1 calc R
H25A H 0.4062 0.4685 0.343 0.282 Uiso 1 1 calc R
C23 C 0.3927(3) 0.2573(6) 0.3928(4) 0.191(3) Uani 1 1 d .
H23C H 0.3633 0.2593 0.3565 0.287 Uiso 1 1 calc R
H23A H 0.3952 0.2141 0.4285 0.287 Uiso 1 1 calc R
H23B H 0.4111 0.2375 0.3734 0.287 Uiso 1 1 calc R
C17 C 0.4079(2) 0.2378(5) 0.6902(4) 0.149(3) Uani 1 1 d .
H17B H 0.3795 0.2578 0.6806 0.224 Uiso 1 1 calc R
H17A H 0.4291 0.28 0.7229 0.224 Uiso 1 1 calc R
H17C H 0.4132 0.1762 0.7099 0.224 Uiso 1 1 calc R
C19 C 0.46952(18) 0.2279(5) 0.6312(4) 0.147(3) Uani 1 1 d .
H19A H 0.4794 0.1655 0.6464 0.22 Uiso 1 1 calc R
H19C H 0.4858 0.2708 0.6685 0.22 Uiso 1 1 calc R
H19B H 0.4735 0.2428 0.5913 0.22 Uiso 1 1 calc R
C18 C 0.3805(3) 0.1389(5) 0.5515(5) 0.200(6) Uani 1 1 d .
H18C H 0.3912 0.1232 0.5193 0.3 Uiso 1 1 calc R
H18A H 0.3506 0.1566 0.5258 0.3 Uiso 1 1 calc R
H18B H 0.3831 0.0858 0.5803 0.3 Uiso 1 1 calc R
C21 C 0.31741(12) 0.5997(3) 0.5661(3) 0.0583(13) Uani 1 1 d .
C22 C 0.30136(13) 0.7324(3) 0.4661(3) 0.0612(14) Uani 1 1 d .
C31 C 0.46680(15) 0.4871(4) 0.6260(3) 0.0773(18) Uani 1 1 d .
C32 C 0.40101(15) 0.4684(4) 0.6609(3) 0.0689(16) Uani 1 1 d .
C41 C 0.23690(14) 0.4864(4) 0.5018(3) 0.0714(16) Uani 1 1 d .
C42 C 0.21523(14) 0.4302(4) 0.3667(3) 0.0744(17) Uani 1 1 d .
C43 C 0.21251(13) 0.6204(4) 0.3942(3) 0.0676(15) Uani 1 1 d .
C51 C 0.31365(13) 0.3552(4) 0.5579(3) 0.0706(15) Uani 1 1 d .
C52 C 0.30061(14) 0.2992(3) 0.4294(3) 0.0650(15) Uani 1 1 d .
O11 O 0.37941(14) 0.8945(3) 0.5813(3) 0.1139(17) Uani 1 1 d .
O12 O 0.49972(11) 0.7117(3) 0.6731(2) 0.1078(17) Uani 1 1 d .
O13 O 0.39761(12) 0.6725(3) 0.7332(2) 0.1030(15) Uani 1 1 d .
O21 O 0.30933(9) 0.5951(3) 0.61142(18) 0.0771(11) Uani 1 1 d .
O22 O 0.28424(11) 0.8027(2) 0.4561(2) 0.0892(14) Uani 1 1 d .
O31 O 0.50366(12) 0.4816(3) 0.6545(3) 0.127(2) Uani 1 1 d .
O32 O 0.39641(14) 0.4575(3) 0.7091(2) 0.1096(15) Uani 1 1 d .
O41 O 0.22544(11) 0.4680(3) 0.5409(2) 0.0989(13) Uani 1 1 d .
O42 O 0.19291(13) 0.3765(3) 0.3276(3) 0.1170(19) Uani 1 1 d .
O43 O 0.18805(11) 0.6777(3) 0.3732(2) 0.1030(15) Uani 1 1 d .
O51 O 0.30407(12) 0.3271(3) 0.5974(2) 0.1119(14) Uani 1 1 d .
O52 O 0.28526(13) 0.2353(3) 0.3955(2) 0.1003(15) Uani 1 1 d .
Ru1 Ru 0.402402(10) 0.68728(3) 0.59655(2) 0.05306(10) Uani 1 1 d .
Ru2 Ru 0.329533(9) 0.61539(2) 0.490006(18) 0.04388(9) Uani 1 1 d .
H1AA H 0.3459 0.7098 0.5604 0.08 Uiso 1 1 d R
Ru3 Ru 0.406768(10) 0.49590(2) 0.578596(19) 0.04931(10) Uani 1 1 d .
Ru4 Ru 0.253532(10) 0.51882(3) 0.43084(2) 0.05166(10) Uani 1 1 d .
Ru5 Ru 0.326031(9) 0.40302(2) 0.485974(18) 0.04592(9) Uani 1 1 d .
H2AA H 0.2715 0.6261 0.4761 0.08 Uiso 1 1 d R
Si1 Si 0.40294(5) 0.77604(13) 0.43734(10) 0.0908(6) Uani 1 1 d .
Si2 Si 0.26420(5) 0.62111(11) 0.28240(8) 0.0735(5) Uani 1 1 d .
Si3 Si 0.41206(5) 0.23663(10) 0.60715(9) 0.0785(5) Uani 1 1 d .
Si4 Si 0.40929(4) 0.37374(11) 0.43122(8) 0.0768(4) Uani 1 1 d .
C100 C 0.5209(3) 0.9648(9) 0.7560(5) 0.488(17) Uani 1 1 d D
H10A H 0.5346 0.9173 0.7915 0.586 Uiso 1 1 calc R
H10B H 0.5323 1.0236 0.7795 0.586 Uiso 1 1 calc R
C101 C 0.5413(2) 0.9534(11) 0.7093(6) 0.427(18) Uani 1 1 d D
H10C H 0.5346 0.889 0.6942 0.513 Uiso 1 1 calc R
H10D H 0.5224 0.99 0.6686 0.513 Uiso 1 1 calc R
C102 C 0.5844(3) 0.9664(11) 0.7117(9) 0.415(15) Uani 1 1 d D
H10E H 0.5804 0.9925 0.6682 0.622 Uiso 1 1 calc R
H10F H 0.5987 0.9072 0.7191 0.622 Uiso 1 1 calc R
H10G H 0.6017 1.0078 0.7494 0.622 Uiso 1 1 calc R

loop_
_atom_site_aniso_label
_atom_site_aniso_U_11
_atom_site_aniso_U_22
_atom_site_aniso_U_33
_atom_site_aniso_U_23
_atom_site_aniso_U_13
_atom_site_aniso_U_12
C1 0.0414(16) 0.063(2) 0.049(2) 0.000(2) 0.0243(15) -0.0012(17)
C2 0.0534(18) 0.064(3) 0.049(2) 0.006(2) 0.0274(16) -0.0002(19)
C3 0.0496(17) 0.062(2) 0.035(2) -0.0104(18) 0.0236(14) -0.0088(17)
C4 0.0549(19) 0.059(2) 0.041(2) 0.002(2) 0.0227(16) -0.0009(19)
C5 0.0550(19) 0.048(2) 0.069(3) 0.000(2) 0.0314(18) 0.0037(17)
C6 0.0512(19) 0.052(2) 0.068(3) 0.011(2) 0.0260(18) 0.0036(18)
C7 0.199(5) 0.240(10) 0.142(6) -0.013(6) 0.127(4) -0.058(7)
C8 0.111(4) 0.163(7) 0.146(6) 0.008(5) 0.060(4) -0.049(4)
C9 0.138(5) 0.182(7) 0.243(8) 0.134(6) 0.099(5) 0.048(5)
C15 0.166(5) 0.337(11) 0.133(5) 0.137(6) 0.109(4) 0.113(6)
C16 0.212(7) 0.130(5) 0.067(5) 0.044(4) 0.047(4) 0.070(5)
C11 0.074(3) 0.062(3) 0.084(4) -0.010(3) 0.032(2) -0.017(2)
C14 0.209(8) 0.192(8) 0.057(5) 0.005(5) -0.011(5) -0.101(6)
C12 0.066(2) 0.080(3) 0.069(3) -0.012(3) 0.025(2) -0.013(2)
C24 0.123(3) 0.302(12) 0.173(6) 0.043(7) 0.116(3) 0.043(6)
C13 0.065(2) 0.087(3) 0.057(3) -0.010(3) 0.024(2) -0.014(2)
C25 0.339(5) 0.183(6) 0.148(4) 0.112(4) 0.202(3) 0.165(5)
C23 0.328(7) 0.129(6) 0.222(6) -0.090(5) 0.217(5) -0.077(6)
C17 0.193(5) 0.152(6) 0.135(5) 0.096(4) 0.103(4) 0.060(5)
C19 0.094(4) 0.150(5) 0.196(7) 0.098(5) 0.067(4) 0.062(4)
C18 0.228(9) 0.063(4) 0.180(10) 0.014(5) -0.013(8) -0.018(5)
C21 0.0472(18) 0.067(3) 0.061(3) -0.007(2) 0.0254(18) -0.0010(19)
C22 0.060(2) 0.061(3) 0.057(3) -0.008(2) 0.022(2) -0.002(2)
C31 0.054(2) 0.076(3) 0.085(4) 0.011(3) 0.018(2) -0.001(2)
C32 0.075(3) 0.076(3) 0.049(3) 0.006(2) 0.023(2) -0.009(2)
C41 0.051(2) 0.082(3) 0.084(3) 0.004(3) 0.034(2) -0.004(2)
C42 0.061(2) 0.078(3) 0.071(4) 0.008(3) 0.020(2) -0.008(2)
C43 0.054(2) 0.080(3) 0.069(3) -0.004(3) 0.0295(19) 0.003(2)
C51 0.059(2) 0.078(3) 0.079(3) 0.010(3) 0.036(2) 0.003(2)
C52 0.068(2) 0.062(3) 0.059(3) 0.004(2) 0.026(2) -0.002(2)
O11 0.135(3) 0.064(2) 0.141(4) -0.008(2) 0.064(3) -0.006(2)
O12 0.0580(19) 0.133(3) 0.108(3) -0.012(3) 0.018(2) -0.019(2)
O13 0.116(2) 0.143(4) 0.059(2) -0.015(2) 0.0487(18) -0.025(2)
O21 0.0726(14) 0.114(3) 0.0640(19) -0.0042(19) 0.0481(13) -0.0044(17)
O22 0.091(2) 0.065(2) 0.095(3) -0.001(2) 0.0302(19) 0.0227(18)
O31 0.053(2) 0.148(4) 0.147(4) 0.017(3) 0.019(2) 0.013(2)
O32 0.160(3) 0.127(3) 0.058(2) 0.016(2) 0.065(2) -0.009(3)
O41 0.0900(17) 0.122(3) 0.113(3) 0.014(2) 0.0716(17) -0.010(2)
O42 0.099(3) 0.100(3) 0.113(4) -0.024(3) 0.018(3) -0.040(2)
O43 0.0807(19) 0.104(3) 0.122(3) 0.021(2) 0.045(2) 0.041(2)
O51 0.116(2) 0.145(4) 0.106(3) 0.048(2) 0.0783(18) 0.015(2)
O52 0.122(3) 0.074(2) 0.088(3) -0.026(2) 0.035(2) -0.029(2)
Ru1 0.05027(15) 0.0595(2) 0.0469(2) -0.00546(17) 0.02065(13) -0.00776(15)
Ru2 0.04218(13) 0.05082(17) 0.03973(18) 0.00139(14) 0.02010(12) 0.00150(13)
Ru3 0.04302(14) 0.05743(19) 0.04533(19) 0.00568(16) 0.01889(12) 0.00147(14)
Ru4 0.04164(14) 0.0615(2) 0.0490(2) 0.00180(17) 0.01885(13) -0.00203(14)
Ru5 0.04810(14) 0.04980(18) 0.04142(18) 0.00366(15) 0.02227(12) -0.00093(13)
Si1 0.0826(8) 0.1001(11) 0.0916(11) 0.0302(9) 0.0425(7) -0.0030(8)
Si2 0.0876(8) 0.0782(9) 0.0456(8) 0.0110(7) 0.0237(6) 0.0047(7)
Si3 0.0754(8) 0.0672(8) 0.0857(11) 0.0310(8) 0.0318(7) 0.0132(7)
Si4 0.0972(7) 0.0714(8) 0.0923(9) 0.0046(7) 0.0697(6) 0.0150(7)
C100 0.36(2) 0.180(10) 0.43(2) -0.107(13) -0.223(19) 0.115(10)
C101 0.325(18) 0.198(13) 0.61(4) -0.074(19) 0.10(2) -0.126(13)
C102 0.303(17) 0.225(16) 0.69(4) -0.133(19) 0.21(2) -0.044(15)

loop_
_atom_type_symbol
_atom_type_description
_atom_type_scat_dispersion_real
_atom_type_scat_dispersion_imag
_atom_type_scat_source
C C 0.0033 0.0016 'International Tables Vol C Tables 4.2.6.8 and 6.1.1.4'
H H 0 0 'International Tables Vol C Tables 4.2.6.8 and 6.1.1.4'
O O 0.0106 0.006 'International Tables Vol C Tables 4.2.6.8 and 6.1.1.4'
Ru Ru -1.2594 0.8363 'International Tables Vol C Tables 4.2.6.8 and 6.1.1.4'
Si Si 0.0817 0.0704 'International Tables Vol C Tables 4.2.6.8 and 6.1.1.4'

loop_
_geom_angle_atom_site_label_1
_geom_angle_atom_site_label_2
_geom_angle_atom_site_label_3
_geom_angle
_geom_angle_site_symmetry_1
C2 C1 Ru3 158.2(4) .
C2 C1 Ru1 75.4(3) .
Ru3 C1 Ru1 84.08(17) .
C2 C1 Ru2 77.5(2) .
Ru3 C1 Ru2 90.40(16) .
Ru1 C1 Ru2 75.18(14) .
C1 C2 Si1 147.2(4) .
C1 C2 Ru1 71.0(3) .
Si1 C2 Ru1 124.6(2) .
C1 C2 Ru2 70.3(3) .
Si1 C2 Ru2 139.0(2) .
Ru1 C2 Ru2 72.58(14) .
C4 C3 Ru5 160.3(4) .
C4 C3 Ru4 76.7(3) .
Ru5 C3 Ru4 84.06(17) .
C4 C3 Ru2 79.1(3) .
Ru5 C3 Ru2 92.23(16) .
Ru4 C3 Ru2 76.02(14) .
C3 C4 Si2 148.1(4) .
C3 C4 Ru4 69.7(3) .
Si2 C4 Ru4 126.86(19) .
C3 C4 Ru2 68.6(2) .
Si2 C4 Ru2 138.7(2) .
Ru4 C4 Ru2 72.09(14) .
C6 C5 Si4 144.5(4) .
C6 C5 Ru5 74.3(3) .
Si4 C5 Ru5 128.2(2) .
C6 C5 Ru3 74.0(3) .
Si4 C5 Ru3 129.3(2) .
Ru5 C5 Ru3 83.43(16) .
C5 C6 Si3 138.8(4) .
C5 C6 Ru5 71.1(2) .
Si3 C6 Ru5 134.2(2) .
C5 C6 Ru3 71.6(3) .
Si3 C6 Ru3 133.2(2) .
Ru5 C6 Ru3 81.92(14) .
Si1 C7 H7A 109.5 .
Si1 C7 H7B 109.5 .
H7A C7 H7B 109.5 .
Si1 C7 H7C 109.5 .
H7A C7 H7C 109.5 .
H7B C7 H7C 109.5 .
Si1 C8 H8A 109.5 .
Si1 C8 H8B 109.5 .
H8A C8 H8B 109.5 .
Si1 C8 H8C 109.5 .
H8A C8 H8C 109.5 .
H8B C8 H8C 109.5 .
Si1 C9 H9A 109.5 .
Si1 C9 H9B 109.5 .
H9A C9 H9B 109.5 .
Si1 C9 H9C 109.5 .
H9A C9 H9C 109.5 .
H9B C9 H9C 109.5 .
Si2 C15 H15A 109.5 .
Si2 C15 H15C 109.5 .
H15A C15 H15C 109.5 .
Si2 C15 H15B 109.5 .
H15A C15 H15B 109.5 .
H15C C15 H15B 109.5 .
Si2 C16 H16C 109.5 .
Si2 C16 H16A 109.5 .
H16C C16 H16A 109.5 .
Si2 C16 H16B 109.5 .
H16C C16 H16B 109.5 .
H16A C16 H16B 109.5 .
O11 C11 Ru1 179.7(6) .
Si2 C14 H14C 109.5 .
Si2 C14 H14A 109.5 .
H14C C14 H14A 109.5 .
Si2 C14 H14B 109.5 .
H14C C14 H14B 109.5 .
H14A C14 H14B 109.5 .
O12 C12 Ru1 178.5(5) .
Si4 C24 H24B 109.5 .
Si4 C24 H24A 109.5 .
H24B C24 H24A 109.5 .
Si4 C24 H24C 109.5 .
H24B C24 H24C 109.5 .
H24A C24 H24C 109.5 .
O13 C13 Ru1 179.1(5) .
Si4 C25 H25B 109.5 .
Si4 C25 H25C 109.5 .
H25B C25 H25C 109.5 .
Si4 C25 H25A 109.5 .
H25B C25 H25A 109.5 .
H25C C25 H25A 109.5 .
Si4 C23 H23C 109.5 .
Si4 C23 H23A 109.5 .
H23C C23 H23A 109.5 .
Si4 C23 H23B 109.5 .
H23C C23 H23B 109.5 .
H23A C23 H23B 109.5 .
Si3 C17 H17B 109.5 .
Si3 C17 H17A 109.5 .
H17B C17 H17A 109.5 .
Si3 C17 H17C 109.5 .
H17B C17 H17C 109.5 .
H17A C17 H17C 109.5 .
Si3 C19 H19A 109.5 .
Si3 C19 H19C 109.5 .
H19A C19 H19C 109.5 .
Si3 C19 H19B 109.5 .
H19A C19 H19B 109.5 .
H19C C19 H19B 109.5 .
Si3 C18 H18C 109.5 .
Si3 C18 H18A 109.5 .
H18C C18 H18A 109.5 .
Si3 C18 H18B 109.5 .
H18C C18 H18B 109.5 .
H18A C18 H18B 109.5 .
O21 C21 Ru2 176.3(4) .
O22 C22 Ru2 175.1(5) .
O31 C31 Ru3 179.3(7) .
O32 C32 Ru3 175.7(5) .
O41 C41 Ru4 177.0(4) .
O42 C42 Ru4 178.3(6) .
O43 C43 Ru4 178.2(5) .
O51 C51 Ru5 176.2(4) .
O52 C52 Ru5 179.2(5) .
C12 Ru1 C13 92.0(2) .
C12 Ru1 C11 96.2(2) .
C13 Ru1 C11 92.6(2) .
C12 Ru1 C1 97.9(2) .
C13 Ru1 C1 139.1(2) .
C11 Ru1 C1 125.2(2) .
C12 Ru1 C2 101.6(2) .
C13 Ru1 C2 165.26(17) .
C11 Ru1 C2 91.6(2) .
C1 Ru1 C2 33.65(15) .
C12 Ru1 Ru2 151.62(18) .
C13 Ru1 Ru2 109.74(13) .
C11 Ru1 Ru2 100.61(14) .
C1 Ru1 Ru2 53.68(9) .
C2 Ru1 Ru2 55.56(10) .
C12 Ru1 Ru3 94.50(16) .
C13 Ru1 Ru3 95.29(16) .
C11 Ru1 Ru3 166.45(15) .
C1 Ru1 Ru3 44.65(11) .
C2 Ru1 Ru3 78.12(11) .
Ru2 Ru1 Ru3 66.315(12) .
C12 Ru1 H1AA 161.4 .
C13 Ru1 H1AA 83.4 .
C11 Ru1 H1AA 66.1 .
C1 Ru1 H1AA 97.3 .
C2 Ru1 H1AA 85.4 .
Ru2 Ru1 H1AA 44.7 .
Ru3 Ru1 H1AA 103.9 .
C22 Ru2 C21 92.5(2) .
C22 Ru2 C3 120.95(17) .
C21 Ru2 C3 116.21(18) .
C22 Ru2 C1 122.00(18) .
C21 Ru2 C1 117.09(16) .
C3 Ru2 C1 90.57(15) .
C22 Ru2 C2 90.40(18) .
C21 Ru2 C2 130.98(16) .
C3 Ru2 C2 103.60(16) .
C1 Ru2 C2 32.23(14) .
C22 Ru2 C4 89.26(17) .
C21 Ru2 C4 129.56(16) .
C3 Ru2 C4 32.34(14) .
C1 Ru2 C4 103.98(15) .
C2 Ru2 C4 99.39(16) .
C22 Ru2 Ru1 93.25(13) .
C21 Ru2 Ru1 79.13(12) .
C3 Ru2 Ru1 139.87(9) .
C1 Ru2 Ru1 51.14(11) .
C2 Ru2 Ru1 51.86(11) .
C4 Ru2 Ru1 151.11(11) .
C22 Ru2 Ru4 93.10(13) .
C21 Ru2 Ru4 77.38(12) .
C3 Ru2 Ru4 50.94(10) .
C1 Ru2 Ru4 139.23(11) .
C2 Ru2 Ru4 151.26(11) .
C4 Ru2 Ru4 52.20(11) .
Ru1 Ru2 Ru4 155.88(2) .
C22 Ru2 Ru3 151.25(13) .
C21 Ru2 Ru3 83.03(12) .
C3 Ru2 Ru3 85.95(9) .
C1 Ru2 Ru3 40.87(11) .
C2 Ru2 Ru3 72.03(10) .
C4 Ru2 Ru3 115.44(10) .
Ru1 Ru2 Ru3 58.011(11) .
Ru4 Ru2 Ru3 113.343(15) .
C22 Ru2 Ru5 150.46(13) .
C21 Ru2 Ru5 83.31(14) .
C3 Ru2 Ru5 40.39(11) .
C1 Ru2 Ru5 85.26(11) .
C2 Ru2 Ru5 114.38(11) .
C4 Ru2 Ru5 71.73(10) .
Ru1 Ru2 Ru5 114.410(14) .
Ru4 Ru2 Ru5 57.423(11) .
Ru3 Ru2 Ru5 57.386(10) .
C22 Ru2 H1AA 60.8 .
C21 Ru2 H1AA 59.9 .
C3 Ru2 H1AA 176.1 .
C1 Ru2 H1AA 91.1 .
C2 Ru2 H1AA 79.6 .
C4 Ru2 H1AA 150 .
Ru1 Ru2 H1AA 40.9 .
Ru4 Ru2 H1AA 126.5 .
Ru3 Ru2 H1AA 93 .
Ru5 Ru2 H1AA 136.3 .
C22 Ru2 H2AA 60.5 .
C21 Ru2 H2AA 59.6 .
C3 Ru2 H2AA 90 .
C1 Ru2 H2AA 176.4 .
C2 Ru2 H2AA 150.7 .
C4 Ru2 H2AA 78.3 .
Ru1 Ru2 H2AA 127.5 .
Ru4 Ru2 H2AA 40.4 .
Ru3 Ru2 H2AA 135.7 .
Ru5 Ru2 H2AA 92.9 .
H1AA Ru2 H2AA 88.2 .
C31 Ru3 C32 93.2(2) .
C31 Ru3 C1 100.6(2) .
C32 Ru3 C1 141.8(2) .
C31 Ru3 C5 100.4(2) .
C32 Ru3 C5 118.4(2) .
C1 Ru3 C5 93.99(18) .
C31 Ru3 C6 98.65(19) .
C32 Ru3 C6 84.4(2) .
C1 Ru3 C6 127.54(18) .
C5 Ru3 C6 34.42(18) .
C31 Ru3 Ru1 96.39(16) .
C32 Ru3 Ru1 92.10(16) .
C1 Ru3 Ru1 51.27(13) .
C5 Ru3 Ru1 143.84(12) .
C6 Ru3 Ru1 164.73(10) .
C31 Ru3 Ru5 146.06(17) .
C32 Ru3 Ru5 93.13(14) .
C1 Ru3 Ru5 94.67(10) .
C5 Ru3 Ru5 48.09(11) .
C6 Ru3 Ru5 48.99(10) .
Ru1 Ru3 Ru5 116.636(14) .
C31 Ru3 Ru2 146.56(17) .
C32 Ru3 Ru2 104.70(15) .
C1 Ru3 Ru2 48.73(11) .
C5 Ru3 Ru2 95.57(10) .
C6 Ru3 Ru2 110.84(10) .
Ru1 Ru3 Ru2 55.674(11) .
Ru5 Ru3 Ru2 61.989(11) .
C42 Ru4 C41 92.7(2) .
C42 Ru4 C43 94.1(2) .
C41 Ru4 C43 93.7(2) .
C42 Ru4 C3 99.2(2) .
C41 Ru4 C3 137.82(17) .
C43 Ru4 C3 125.2(2) .
C42 Ru4 C4 100.5(2) .
C41 Ru4 C4 165.33(16) .
C43 Ru4 C4 91.7(2) .
C3 Ru4 C4 33.66(14) .
C42 Ru4 Ru2 152.08(18) .
C41 Ru4 Ru2 109.83(14) .
C43 Ru4 Ru2 100.50(14) .
C3 Ru4 Ru2 53.04(10) .
C4 Ru4 Ru2 55.71(10) .
C42 Ru4 Ru5 95.90(15) .
C41 Ru4 Ru5 93.93(14) .
C43 Ru4 Ru5 167.11(14) .
C3 Ru4 Ru5 44.84(11) .
C4 Ru4 Ru5 78.44(10) .
Ru2 Ru4 Ru5 67.100(12) .
C42 Ru4 H2AA 158.8 .
C41 Ru4 H2AA 86.1 .
C43 Ru4 H2AA 64.9 .
C3 Ru4 H2AA 95.9 .
C4 Ru4 H2AA 83.9 .
Ru2 Ru4 H2AA 44.3 .
Ru5 Ru4 H2AA 105.3 .
C52 Ru5 C51 91.5(2) .
C52 Ru5 C3 98.73(19) .
C51 Ru5 C3 143.65(19) .
C52 Ru5 C5 98.56(19) .
C51 Ru5 C5 117.81(18) .
C3 Ru5 C5 95.13(17) .
C52 Ru5 C6 99.65(18) .
C51 Ru5 C6 83.28(19) .
C3 Ru5 C6 128.39(17) .
C5 Ru5 C6 34.55(18) .
C52 Ru5 Ru4 97.84(14) .
C51 Ru5 Ru4 93.10(14) .
C3 Ru5 Ru4 51.09(12) .
C5 Ru5 Ru4 144.35(12) .
C6 Ru5 Ru4 162.21(12) .
C52 Ru5 Ru3 145.82(14) .
C51 Ru5 Ru3 96.92(13) .
C3 Ru5 Ru3 93.85(10) .
C5 Ru5 Ru3 48.48(12) .
C6 Ru5 Ru3 49.09(11) .
Ru4 Ru5 Ru3 114.604(15) .
C52 Ru5 Ru2 144.70(14) .
C51 Ru5 Ru2 110.76(16) .
C3 Ru5 Ru2 47.38(12) .
C5 Ru5 Ru2 94.75(11) .
C6 Ru5 Ru2 109.57(11) .
Ru4 Ru5 Ru2 55.477(10) .
Ru3 Ru5 Ru2 60.625(10) .
C9 Si1 C8 108.3(4) .
C9 Si1 C7 112.2(4) .
C8 Si1 C7 106.4(4) .
C9 Si1 C2 112.1(3) .
C8 Si1 C2 109.1(3) .
C7 Si1 C2 108.6(3) .
C15 Si2 C14 110.6(4) .
C15 Si2 C16 109.5(4) .
C14 Si2 C16 108.3(4) .
C15 Si2 C4 110.4(3) .
C14 Si2 C4 106.3(3) .
C16 Si2 C4 111.7(3) .
C19 Si3 C18 112.1(4) .
C19 Si3 C17 107.3(3) .
C18 Si3 C17 110.0(4) .
C19 Si3 C6 106.8(3) .
C18 Si3 C6 107.2(3) .
C17 Si3 C6 113.5(3) .
C25 Si4 C23 114.1(4) .
C25 Si4 C24 109.0(4) .
C23 Si4 C24 107.4(4) .
C25 Si4 C5 112.5(3) .
C23 Si4 C5 107.1(3) .
C24 Si4 C5 106.3(3) .
C100 C100 C101 133.2(10) 2_656
C100 C100 H10A 103.9 2_656
C101 C100 H10A 103.9 .
C100 C100 H10B 103.9 2_656
C101 C100 H10B 103.9 .
H10A C100 H10B 105.4 .
C102 C101 C100 139.1(11) .
C102 C101 H10C 102.3 .
C100 C101 H10C 102.3 .
C102 C101 H10D 102.3 .
C100 C101 H10D 102.3 .
H10C C101 H10D 104.9 .
C101 C102 H10E 109.5 .
C101 C102 H10F 109.5 .
H10E C102 H10F 109.5 .
C101 C102 H10G 109.5 .
H10E C102 H10G 109.5 .
H10F C102 H10G 109.5 .

loop_
_geom_bond_atom_site_label_1
_geom_bond_atom_site_label_2
_geom_bond_distance
_geom_bond_site_symmetry_2
C1 C2 1.281(6) .
C1 Ru3 1.969(4) .
C1 Ru1 2.185(5) .
C1 Ru2 2.261(4) .
C2 Si1 1.913(5) .
C2 Ru1 2.236(5) .
C2 Ru2 2.345(4) .
C3 C4 1.290(6) .
C3 Ru5 1.977(4) .
C3 Ru4 2.181(4) .
C3 Ru2 2.244(4) .
C4 Si2 1.871(5) .
C4 Ru4 2.264(5) .
C4 Ru2 2.367(4) .
C5 C6 1.305(7) .
C5 Si4 1.870(5) .
C5 Ru5 2.178(4) .
C5 Ru3 2.192(5) .
C6 Si3 1.875(5) .
C6 Ru5 2.216(4) .
C6 Ru3 2.220(4) .
C7 Si1 1.893(9) .
C7 H7A 0.96 .
C7 H7B 0.96 .
C7 H7C 0.96 .
C8 Si1 1.870(6) .
C8 H8A 0.96 .
C8 H8B 0.96 .
C8 H8C 0.96 .
C9 Si1 1.866(8) .
C9 H9A 0.96 .
C9 H9B 0.96 .
C9 H9C 0.96 .
C15 Si2 1.799(8) .
C15 H15A 0.96 .
C15 H15C 0.96 .
C15 H15B 0.96 .
C16 Si2 1.864(7) .
C16 H16C 0.96 .
C16 H16A 0.96 .
C16 H16B 0.96 .
C11 O11 1.140(6) .
C11 Ru1 1.916(5) .
C14 Si2 1.856(7) .
C14 H14C 0.96 .
C14 H14A 0.96 .
C14 H14B 0.96 .
C12 O12 1.146(5) .
C12 Ru1 1.881(5) .
C24 Si4 1.853(6) .
C24 H24B 0.96 .
C24 H24A 0.96 .
C24 H24C 0.96 .
C13 O13 1.137(7) .
C13 Ru1 1.907(6) .
C25 Si4 1.798(7) .
C25 H25B 0.96 .
C25 H25C 0.96 .
C25 H25A 0.96 .
C23 Si4 1.834(8) .
C23 H23C 0.96 .
C23 H23A 0.96 .
C23 H23B 0.96 .
C17 Si3 1.867(8) .
C17 H17B 0.96 .
C17 H17A 0.96 .
C17 H17C 0.96 .
C19 Si3 1.829(6) .
C19 H19A 0.96 .
C19 H19C 0.96 .
C19 H19B 0.96 .
C18 Si3 1.841(7) .
C18 H18C 0.96 .
C18 H18A 0.96 .
C18 H18B 0.96 .
C21 O21 1.141(6) .
C21 Ru2 1.895(5) .
C22 O22 1.141(5) .
C22 Ru2 1.891(5) .
C31 O31 1.142(6) .
C31 Ru3 1.859(5) .
C32 O32 1.136(7) .
C32 Ru3 1.923(6) .
C41 O41 1.123(7) .
C41 Ru4 1.935(6) .
C42 O42 1.140(6) .
C42 Ru4 1.894(5) .
C43 O43 1.117(6) .
C43 Ru4 1.935(5) .
C51 O51 1.128(7) .
C51 Ru5 1.924(6) .
C52 O52 1.140(6) .
C52 Ru5 1.866(5) .
Ru1 Ru2 2.7130(4) .
Ru1 Ru3 2.7863(5) .
Ru1 H1AA 1.7813 .
Ru2 Ru4 2.7260(4) .
Ru2 Ru3 3.0084(4) .
Ru2 Ru5 3.0479(5) .
Ru2 H1AA 1.9134 .
Ru2 H2AA 1.9124 .
Ru3 Ru5 2.9079(4) .
Ru4 Ru5 2.7881(4) .
Ru4 H2AA 1.7727 .
C100 C100 1.357(18) 2_656
C100 C101 1.495(9) .
C100 H10A 0.97 .
C100 H10B 0.97 .
C101 C102 1.492(9) .
C101 H10C 0.97 .
C101 H10D 0.97 .
C102 H10E 0.96 .
C102 H10F 0.96 .
C102 H10G 0.96 .

loop_
_geom_torsion_atom_site_label_1
_geom_torsion_atom_site_label_2
_geom_torsion_atom_site_label_3
_geom_torsion_atom_site_label_4
_geom_torsion
_geom_torsion_site_symmetry_1
Ru3 C1 C2 Si1 145.1(6) .
Ru1 C1 C2 Si1 125.0(6) .
Ru2 C1 C2 Si1 -157.3(6) .
Ru3 C1 C2 Ru1 20.0(8) .
Ru2 C1 C2 Ru1 77.71(11) .
Ru3 C1 C2 Ru2 -57.7(8) .
Ru1 C1 C2 Ru2 -77.71(11) .
Ru5 C3 C4 Si2 -141.0(8) .
Ru4 C3 C4 Si2 -128.0(6) .
Ru2 C3 C4 Si2 153.9(6) .
Ru5 C3 C4 Ru4 -13.0(9) .
Ru2 C3 C4 Ru4 -78.05(11) .
Ru5 C3 C4 Ru2 65.1(9) .
Ru4 C3 C4 Ru2 78.05(11) .
Si4 C5 C6 Si3 1.3(9) .
Ru5 C5 C6 Si3 136.8(5) .
Ru3 C5 C6 Si3 -135.7(4) .
Si4 C5 C6 Ru5 -135.5(5) .
Ru3 C5 C6 Ru5 87.54(12) .
Si4 C5 C6 Ru3 137.0(5) .
Ru5 C5 C6 Ru3 -87.54(12) .
O12 C12 Ru1 C13 11E1(2) .
O12 C12 Ru1 C11 -16E1(2) .
O12 C12 Ru1 C1 -3E1(2) .
O12 C12 Ru1 C2 -7E1(2) .
O12 C12 Ru1 Ru2 -4E1(2) .
O12 C12 Ru1 Ru3 1E1(2) .
O13 C13 Ru1 C12 8E1(2) .
O13 C13 Ru1 C11 -2E1(2) .
O13 C13 Ru1 C1 -18E1(10) .
O13 C13 Ru1 C2 -12E1(2) .
O13 C13 Ru1 Ru2 -12E1(2) .
O13 C13 Ru1 Ru3 17E1(10) .
O11 C11 Ru1 C12 10E1(10) .
O11 C11 Ru1 C13 -17E1(10) .
O11 C11 Ru1 C1 -0E1(10) .
O11 C11 Ru1 C2 -0E1(10) .
O11 C11 Ru1 Ru2 -6E1(10) .
O11 C11 Ru1 Ru3 -4E1(10) .
C2 C1 Ru1 C12 -99.0(3) .
Ru3 C1 Ru1 C12 88.4(2) .
Ru2 C1 Ru1 C12 -179.64(19) .
C2 C1 Ru1 C13 158.6(3) .
Ru3 C1 Ru1 C13 -14.1(3) .
Ru2 C1 Ru1 C13 77.9(2) .
C2 C1 Ru1 C11 4.5(3) .
Ru3 C1 Ru1 C11 -168.17(18) .
Ru2 C1 Ru1 C11 -76.2(2) .
Ru3 C1 Ru1 C2 -172.6(3) .
Ru2 C1 Ru1 C2 -80.7(2) .
C2 C1 Ru1 Ru2 80.7(2) .
Ru3 C1 Ru1 Ru2 -91.99(13) .
C2 C1 Ru1 Ru3 172.6(3) .
Ru2 C1 Ru1 Ru3 91.99(13) .
C1 C2 Ru1 C12 86.9(3) .
Si1 C2 Ru1 C12 -60.4(3) .
Ru2 C2 Ru1 C12 161.52(18) .
C1 C2 Ru1 C13 -69.8(8) .
Si1 C2 Ru1 C13 142.8(7) .
Ru2 C2 Ru1 C13 4.8(8) .
C1 C2 Ru1 C11 -176.3(3) .
Si1 C2 Ru1 C11 36.3(3) .
Ru2 C2 Ru1 C11 -101.76(16) .
Si1 C2 Ru1 C1 -147.4(4) .
Ru2 C2 Ru1 C1 74.6(2) .
C1 C2 Ru1 Ru2 -74.6(2) .
Si1 C2 Ru1 Ru2 138.1(3) .
C1 C2 Ru1 Ru3 -5.3(2) .
Si1 C2 Ru1 Ru3 -152.6(2) .
Ru2 C2 Ru1 Ru3 69.30(7) .
O22 C22 Ru2 C21 11(5) .
O22 C22 Ru2 C3 133(5) .
O22 C22 Ru2 C1 -114(5) .
O22 C22 Ru2 C2 -121(5) .
O22 C22 Ru2 C4 140(5) .
O22 C22 Ru2 Ru1 -69(5) .
O22 C22 Ru2 Ru4 88(5) .
O22 C22 Ru2 Ru3 -69(5) .
O22 C22 Ru2 Ru5 91(5) .
O21 C21 Ru2 C22 -9(5) .
O21 C21 Ru2 C3 -135(5) .
O21 C21 Ru2 C1 120(5) .
O21 C21 Ru2 C2 84(5) .
O21 C21 Ru2 C4 -100(5) .
O21 C21 Ru2 Ru1 84(5) .
O21 C21 Ru2 Ru4 -101(5) .
O21 C21 Ru2 Ru3 143(5) .
O21 C21 Ru2 Ru5 -159(5) .
C4 C3 Ru2 C22 12.7(4) .
Ru5 C3 Ru2 C22 -149.4(2) .
Ru4 C3 Ru2 C22 -66.1(2) .
C4 C3 Ru2 C21 123.3(3) .
Ru5 C3 Ru2 C21 -38.8(2) .
Ru4 C3 Ru2 C21 44.50(18) .
C4 C3 Ru2 C1 -115.9(3) .
Ru5 C3 Ru2 C1 82.00(16) .
Ru4 C3 Ru2 C1 165.32(14) .
C4 C3 Ru2 C2 -86.1(3) .
Ru5 C3 Ru2 C2 111.77(15) .
Ru4 C3 Ru2 C2 -164.91(12) .
Ru5 C3 Ru2 C4 -162.1(3) .
Ru4 C3 Ru2 C4 -78.8(3) .
C4 C3 Ru2 Ru1 -131.7(2) .
Ru5 C3 Ru2 Ru1 66.1(2) .
Ru4 C3 Ru2 Ru1 149.44(8) .
C4 C3 Ru2 Ru4 78.8(3) .
Ru5 C3 Ru2 Ru4 -83.32(15) .
C4 C3 Ru2 Ru3 -156.5(3) .
Ru5 C3 Ru2 Ru3 41.36(11) .
Ru4 C3 Ru2 Ru3 124.68(9) .
C4 C3 Ru2 Ru5 162.1(3) .
Ru4 C3 Ru2 Ru5 83.32(15) .
C2 C1 Ru2 C22 -12.6(4) .
Ru3 C1 Ru2 C22 149.1(2) .
Ru1 C1 Ru2 C22 65.3(2) .
C2 C1 Ru2 C21 -124.8(3) .
Ru3 C1 Ru2 C21 36.9(2) .
Ru1 C1 Ru2 C21 -46.8(2) .
C2 C1 Ru2 C3 115.2(3) .
Ru3 C1 Ru2 C3 -83.14(17) .
Ru1 C1 Ru2 C3 -166.91(14) .
Ru3 C1 Ru2 C2 161.7(4) .
Ru1 C1 Ru2 C2 77.9(3) .
C2 C1 Ru2 C4 85.4(3) .
Ru3 C1 Ru2 C4 -112.88(16) .
Ru1 C1 Ru2 C4 163.35(13) .
C2 C1 Ru2 Ru1 -77.9(3) .
Ru3 C1 Ru2 Ru1 83.77(15) .
C2 C1 Ru2 Ru4 132.7(2) .
Ru3 C1 Ru2 Ru4 -65.6(2) .
Ru1 C1 Ru2 Ru4 -149.37(8) .
C2 C1 Ru2 Ru3 -161.7(4) .
Ru1 C1 Ru2 Ru3 -83.77(15) .
C2 C1 Ru2 Ru5 155.3(3) .
Ru3 C1 Ru2 Ru5 -43.05(12) .
Ru1 C1 Ru2 Ru5 -126.82(10) .
C1 C2 Ru2 C22 169.3(3) .
Si1 C2 Ru2 C22 -29.3(4) .
Ru1 C2 Ru2 C22 93.81(17) .
C1 C2 Ru2 C21 75.7(4) .
Si1 C2 Ru2 C21 -122.9(4) .
Ru1 C2 Ru2 C21 0.2(2) .
C1 C2 Ru2 C3 -68.6(3) .
Si1 C2 Ru2 C3 92.8(4) .
Ru1 C2 Ru2 C3 -144.12(12) .
Si1 C2 Ru2 C1 161.4(6) .
Ru1 C2 Ru2 C1 -75.5(3) .
C1 C2 Ru2 C4 -101.4(3) .
Si1 C2 Ru2 C4 60.0(4) .
Ru1 C2 Ru2 C4 -176.87(12) .
C1 C2 Ru2 Ru1 75.5(3) .
Si1 C2 Ru2 Ru1 -123.1(4) .
C1 C2 Ru2 Ru4 -93.5(3) .
Si1 C2 Ru2 Ru4 67.9(5) .
Ru1 C2 Ru2 Ru4 -169.00(11) .
C1 C2 Ru2 Ru3 12.5(3) .
Si1 C2 Ru2 Ru3 173.9(4) .
Ru1 C2 Ru2 Ru3 -63.03(7) .
C1 C2 Ru2 Ru5 -27.3(3) .
Si1 C2 Ru2 Ru5 134.1(3) .
Ru1 C2 Ru2 Ru5 -102.77(9) .
C3 C4 Ru2 C22 -169.1(3) .
Si2 C4 Ru2 C22 31.5(4) .
Ru4 C4 Ru2 C22 -94.50(17) .
C3 C4 Ru2 C21 -76.5(3) .
Si2 C4 Ru2 C21 124.1(3) .
Ru4 C4 Ru2 C21 -1.9(2) .
Si2 C4 Ru2 C3 -159.4(5) .
Ru4 C4 Ru2 C3 74.6(3) .
C3 C4 Ru2 C1 68.0(3) .
Si2 C4 Ru2 C1 -91.4(3) .
Ru4 C4 Ru2 C1 142.62(13) .
C3 C4 Ru2 C2 100.6(3) .
Si2 C4 Ru2 C2 -58.8(4) .
Ru4 C4 Ru2 C2 175.22(12) .
C3 C4 Ru2 Ru1 95.5(3) .
Si2 C4 Ru2 Ru1 -63.9(4) .
Ru4 C4 Ru2 Ru1 170.12(11) .
C3 C4 Ru2 Ru4 -74.6(3) .
Si2 C4 Ru2 Ru4 126.0(4) .
C3 C4 Ru2 Ru3 26.1(3) .
Si2 C4 Ru2 Ru3 -133.3(3) .
Ru4 C4 Ru2 Ru3 100.74(9) .
C3 C4 Ru2 Ru5 -12.1(2) .
Si2 C4 Ru2 Ru5 -171.5(4) .
Ru4 C4 Ru2 Ru5 62.52(7) .
C12 Ru1 Ru2 C22 -128.7(4) .
C13 Ru1 Ru2 C22 93.3(2) .
C11 Ru1 Ru2 C22 -3.3(3) .
C1 Ru1 Ru2 C22 -129.5(2) .
C2 Ru1 Ru2 C22 -88.0(2) .
Ru3 Ru1 Ru2 C22 -179.57(17) .
C12 Ru1 Ru2 C21 139.4(4) .
C13 Ru1 Ru2 C21 1.4(2) .
C11 Ru1 Ru2 C21 -95.2(2) .
C1 Ru1 Ru2 C21 138.6(2) .
C2 Ru1 Ru2 C21 -179.86(19) .
Ru3 Ru1 Ru2 C21 88.53(14) .
C12 Ru1 Ru2 C3 21.3(4) .
C13 Ru1 Ru2 C3 -116.6(2) .
C11 Ru1 Ru2 C3 146.7(3) .
C1 Ru1 Ru2 C3 20.6(2) .
C2 Ru1 Ru2 C3 62.1(2) .
Ru3 Ru1 Ru2 C3 -29.50(18) .
C12 Ru1 Ru2 C1 0.8(4) .
C13 Ru1 Ru2 C1 -137.2(2) .
C11 Ru1 Ru2 C1 126.2(2) .
C2 Ru1 Ru2 C1 41.53(19) .
Ru3 Ru1 Ru2 C1 -50.08(14) .
C12 Ru1 Ru2 C2 -40.8(4) .
C13 Ru1 Ru2 C2 -178.7(2) .
C11 Ru1 Ru2 C2 84.6(2) .
C1 Ru1 Ru2 C2 -41.53(19) .
Ru3 Ru1 Ru2 C2 -91.61(13) .
C12 Ru1 Ru2 C4 -34.4(4) .
C13 Ru1 Ru2 C4 -172.3(3) .
C11 Ru1 Ru2 C4 91.0(3) .
C1 Ru1 Ru2 C4 -35.1(3) .
C2 Ru1 Ru2 C4 6.4(2) .
Ru3 Ru1 Ru2 C4 -85.2(2) .
C12 Ru1 Ru2 Ru4 126.2(4) .
C13 Ru1 Ru2 Ru4 -11.69(18) .
C11 Ru1 Ru2 Ru4 -108.3(2) .
C1 Ru1 Ru2 Ru4 125.49(15) .
C2 Ru1 Ru2 Ru4 167.02(14) .
Ru3 Ru1 Ru2 Ru4 75.41(4) .
C12 Ru1 Ru2 Ru3 50.8(4) .
C13 Ru1 Ru2 Ru3 -87.10(17) .
C11 Ru1 Ru2 Ru3 176.25(19) .
C1 Ru1 Ru2 Ru3 50.08(14) .
C2 Ru1 Ru2 Ru3 91.61(13) .
C12 Ru1 Ru2 Ru5 61.9(4) .
C13 Ru1 Ru2 Ru5 -76.01(17) .
C11 Ru1 Ru2 Ru5 -172.66(19) .
C1 Ru1 Ru2 Ru5 61.17(14) .
C2 Ru1 Ru2 Ru5 102.70(13) .
Ru3 Ru1 Ru2 Ru5 11.093(17) .
O31 C31 Ru3 C32 16E1(10) .
O31 C31 Ru3 C1 -6E1(4) .
O31 C31 Ru3 C5 4E1(4) .
O31 C31 Ru3 C6 7E1(4) .
O31 C31 Ru3 Ru1 -11E1(4) .
O31 C31 Ru3 Ru5 6E1(4) .
O31 C31 Ru3 Ru2 -8E1(4) .
O32 C32 Ru3 C31 120(6) .
O32 C32 Ru3 C1 8(6) .
O32 C32 Ru3 C5 -137(6) .
O32 C32 Ru3 C6 -142(6) .
O32 C32 Ru3 Ru1 23(6) .
O32 C32 Ru3 Ru5 -94(6) .
O32 C32 Ru3 Ru2 -32(6) .
C2 C1 Ru3 C31 -109.2(8) .
Ru1 C1 Ru3 C31 -89.7(2) .
Ru2 C1 Ru3 C31 -164.7(2) .
C2 C1 Ru3 C32 0.2(9) .
Ru1 C1 Ru3 C32 19.7(3) .
Ru2 C1 Ru3 C32 -55.4(3) .
C2 C1 Ru3 C5 149.5(8) .
Ru1 C1 Ru3 C5 168.96(12) .
Ru2 C1 Ru3 C5 93.91(15) .
C2 C1 Ru3 C6 141.1(8) .
Ru1 C1 Ru3 C6 160.60(14) .
Ru2 C1 Ru3 C6 85.6(2) .
C2 C1 Ru3 Ru1 -19.5(7) .
Ru2 C1 Ru3 Ru1 -75.05(13) .
C2 C1 Ru3 Ru5 101.3(8) .
Ru1 C1 Ru3 Ru5 120.73(8) .
Ru2 C1 Ru3 Ru5 45.68(12) .
C2 C1 Ru3 Ru2 55.6(8) .
Ru1 C1 Ru3 Ru2 75.05(13) .
C6 C5 Ru3 C31 90.2(3) .
Si4 C5 Ru3 C31 -59.1(3) .
Ru5 C5 Ru3 C31 165.7(2) .
C6 C5 Ru3 C32 -9.3(3) .
Si4 C5 Ru3 C32 -158.5(3) .
Ru5 C5 Ru3 C32 66.2(2) .
C6 C5 Ru3 C1 -168.2(2) .
Si4 C5 Ru3 C1 42.5(3) .
Ru5 C5 Ru3 C1 -92.70(15) .
Si4 C5 Ru3 C6 -149.2(4) .
Ru5 C5 Ru3 C6 75.5(3) .
C6 C5 Ru3 Ru1 -153.6(2) .
Si4 C5 Ru3 Ru1 57.2(3) .
Ru5 C5 Ru3 Ru1 -78.0(2) .
C6 C5 Ru3 Ru5 -75.5(3) .
Si4 C5 Ru3 Ru5 135.2(3) .
C6 C5 Ru3 Ru2 -119.3(2) .
Si4 C5 Ru3 Ru2 91.4(2) .
Ru5 C5 Ru3 Ru2 -43.81(12) .
C5 C6 Ru3 C31 -95.8(3) .
Si3 C6 Ru3 C31 45.1(4) .
Ru5 C6 Ru3 C31 -168.5(2) .
C5 C6 Ru3 C32 171.8(3) .
Si3 C6 Ru3 C32 -47.3(4) .
Ru5 C6 Ru3 C32 99.08(19) .
C5 C6 Ru3 C1 14.9(3) .
Si3 C6 Ru3 C1 155.8(3) .
Ru5 C6 Ru3 C1 -57.8(2) .
Si3 C6 Ru3 C5 140.9(5) .
Ru5 C6 Ru3 C5 -72.7(2) .
C5 C6 Ru3 Ru1 94.5(6) .
Si3 C6 Ru3 Ru1 -124.7(3) .
Ru5 C6 Ru3 Ru1 21.7(6) .
C5 C6 Ru3 Ru5 72.7(2) .
Si3 C6 Ru3 Ru5 -146.4(4) .
C5 C6 Ru3 Ru2 68.2(3) .
Si3 C6 Ru3 Ru2 -150.9(3) .
Ru5 C6 Ru3 Ru2 -4.55(17) .
C12 Ru1 Ru3 C31 1.8(3) .
C13 Ru1 Ru3 C31 -90.7(2) .
C11 Ru1 Ru3 C31 144.2(8) .
C1 Ru1 Ru3 C31 98.5(2) .
C2 Ru1 Ru3 C31 102.7(2) .
Ru2 Ru1 Ru3 C31 160.1(2) .
C12 Ru1 Ru3 C32 95.3(2) .
C13 Ru1 Ru3 C32 2.85(19) .
C11 Ru1 Ru3 C32 -122.3(8) .
C1 Ru1 Ru3 C32 -167.97(19) .
C2 Ru1 Ru3 C32 -163.81(17) .
Ru2 Ru1 Ru3 C32 -106.41(14) .
C12 Ru1 Ru3 C1 -96.7(2) .
C13 Ru1 Ru3 C1 170.82(18) .
C11 Ru1 Ru3 C1 45.6(8) .
C2 Ru1 Ru3 C1 4.16(16) .
Ru2 Ru1 Ru3 C1 61.56(13) .
C12 Ru1 Ru3 C5 -115.6(3) .
C13 Ru1 Ru3 C5 151.9(2) .
C11 Ru1 Ru3 C5 26.8(8) .
C1 Ru1 Ru3 C5 -18.9(2) .
C2 Ru1 Ru3 C5 -14.7(2) .
Ru2 Ru1 Ru3 C5 42.68(19) .
C12 Ru1 Ru3 C6 171.6(6) .
C13 Ru1 Ru3 C6 79.2(5) .
C11 Ru1 Ru3 C6 -46.0(9) .
C1 Ru1 Ru3 C6 -91.6(5) .
C2 Ru1 Ru3 C6 -87.5(5) .
Ru2 Ru1 Ru3 C6 -30.1(5) .
C12 Ru1 Ru3 Ru5 -170.16(19) .
C13 Ru1 Ru3 Ru5 97.40(13) .
C11 Ru1 Ru3 Ru5 -27.8(8) .
C1 Ru1 Ru3 Ru5 -73.42(13) .
C2 Ru1 Ru3 Ru5 -69.26(10) .
Ru2 Ru1 Ru3 Ru5 -11.855(19) .
C12 Ru1 Ru3 Ru2 -158.30(19) .
C13 Ru1 Ru3 Ru2 109.26(13) .
C11 Ru1 Ru3 Ru2 -15.9(8) .
C1 Ru1 Ru3 Ru2 -61.56(13) .
C2 Ru1 Ru3 Ru2 -57.40(10) .
C22 Ru2 Ru3 C31 -37.0(5) .
C21 Ru2 Ru3 C31 -119.4(4) .
C3 Ru2 Ru3 C31 123.6(4) .
C1 Ru2 Ru3 C31 28.0(4) .
C2 Ru2 Ru3 C31 17.9(4) .
C4 Ru2 Ru3 C31 109.9(4) .
Ru1 Ru2 Ru3 C31 -37.9(4) .
Ru4 Ru2 Ru3 C31 167.6(4) .
Ru5 Ru2 Ru3 C31 154.1(4) .
C22 Ru2 Ru3 C32 83.2(4) .
C21 Ru2 Ru3 C32 0.8(2) .
C3 Ru2 Ru3 C32 -116.22(19) .
C1 Ru2 Ru3 C32 148.2(2) .
C2 Ru2 Ru3 C32 138.07(19) .
C4 Ru2 Ru3 C32 -129.9(2) .
Ru1 Ru2 Ru3 C32 82.34(15) .
Ru4 Ru2 Ru3 C32 -72.15(15) .
Ru5 Ru2 Ru3 C32 -85.66(15) .
C22 Ru2 Ru3 C1 -65.0(4) .
C21 Ru2 Ru3 C1 -147.4(2) .
C3 Ru2 Ru3 C1 95.6(2) .
C2 Ru2 Ru3 C1 -10.1(2) .
C4 Ru2 Ru3 C1 81.9(2) .
Ru1 Ru2 Ru3 C1 -65.88(17) .
Ru4 Ru2 Ru3 C1 139.63(17) .
Ru5 Ru2 Ru3 C1 126.13(17) .
C22 Ru2 Ru3 C5 -155.4(4) .
C21 Ru2 Ru3 C5 122.19(18) .
C3 Ru2 Ru3 C5 5.14(17) .
C1 Ru2 Ru3 C5 -90.4(2) .
C2 Ru2 Ru3 C5 -100.57(18) .
C4 Ru2 Ru3 C5 -8.52(18) .
Ru1 Ru2 Ru3 C5 -156.30(13) .
Ru4 Ru2 Ru3 C5 49.20(13) .
Ru5 Ru2 Ru3 C5 35.70(13) .
C22 Ru2 Ru3 C6 172.8(4) .
C21 Ru2 Ru3 C6 90.4(2) .
C3 Ru2 Ru3 C6 -26.67(19) .
C1 Ru2 Ru3 C6 -122.2(2) .
C2 Ru2 Ru3 C6 -132.38(19) .
C4 Ru2 Ru3 C6 -40.34(19) .
Ru1 Ru2 Ru3 C6 171.88(15) .
Ru4 Ru2 Ru3 C6 17.39(15) .
Ru5 Ru2 Ru3 C6 3.88(15) .
C22 Ru2 Ru3 Ru1 0.9(3) .
C21 Ru2 Ru3 Ru1 -81.50(13) .
C3 Ru2 Ru3 Ru1 161.45(11) .
C1 Ru2 Ru3 Ru1 65.88(17) .
C2 Ru2 Ru3 Ru1 55.74(12) .
C4 Ru2 Ru3 Ru1 147.78(12) .
Ru4 Ru2 Ru3 Ru1 -154.49(2) .
Ru5 Ru2 Ru3 Ru1 -167.995(19) .
C22 Ru2 Ru3 Ru5 168.9(3) .
C21 Ru2 Ru3 Ru5 86.49(13) .
C3 Ru2 Ru3 Ru5 -30.56(11) .
C1 Ru2 Ru3 Ru5 -126.13(17) .
C2 Ru2 Ru3 Ru5 -136.27(12) .
C4 Ru2 Ru3 Ru5 -44.23(12) .
Ru1 Ru2 Ru3 Ru5 167.995(19) .
Ru4 Ru2 Ru3 Ru5 13.504(18) .
O42 C42 Ru4 C41 -144(18) .
O42 C42 Ru4 C43 122(18) .
O42 C42 Ru4 C3 -5(18) .
O42 C42 Ru4 C4 30(18) .
O42 C42 Ru4 Ru2 0(19) .
O42 C42 Ru4 Ru5 -50(18) .
O41 C41 Ru4 C42 -51(9) .
O41 C41 Ru4 C43 43(9) .
O41 C41 Ru4 C3 -158(9) .
O41 C41 Ru4 C4 155(9) .
O41 C41 Ru4 Ru2 146(9) .
O41 C41 Ru4 Ru5 -147(9) .
O43 C43 Ru4 C42 52(17) .
O43 C43 Ru4 C41 -41(17) .
O43 C43 Ru4 C3 156(17) .
O43 C43 Ru4 C4 152(17) .
O43 C43 Ru4 Ru2 -152(17) .
O43 C43 Ru4 Ru5 -17E1(10) .
C4 C3 Ru4 C42 95.2(3) .
Ru5 C3 Ru4 C42 -89.16(19) .
Ru2 C3 Ru4 C42 177.05(17) .
C4 C3 Ru4 C41 -160.4(3) .
Ru5 C3 Ru4 C41 15.2(3) .
Ru2 C3 Ru4 C41 -78.6(3) .
C4 C3 Ru4 C43 -6.4(3) .
Ru5 C3 Ru4 C43 169.17(18) .
Ru2 C3 Ru4 C43 75.4(2) .
Ru5 C3 Ru4 C4 175.6(3) .
Ru2 C3 Ru4 C4 81.8(2) .
C4 C3 Ru4 Ru2 -81.8(2) .
Ru5 C3 Ru4 Ru2 93.79(13) .
C4 C3 Ru4 Ru5 -175.6(3) .
Ru2 C3 Ru4 Ru5 -93.79(13) .
C3 C4 Ru4 C42 -90.8(3) .
Si2 C4 Ru4 C42 57.9(3) .
Ru2 C4 Ru4 C42 -163.99(16) .
C3 C4 Ru4 C41 62.8(8) .
Si2 C4 Ru4 C41 -148.5(6) .
Ru2 C4 Ru4 C41 -10.4(8) .
C3 C4 Ru4 C43 174.7(3) .
Si2 C4 Ru4 C43 -36.6(3) .
Ru2 C4 Ru4 C43 101.54(16) .
Si2 C4 Ru4 C3 148.7(4) .
Ru2 C4 Ru4 C3 -73.2(2) .
C3 C4 Ru4 Ru2 73.2(2) .
Si2 C4 Ru4 Ru2 -138.1(3) .
C3 C4 Ru4 Ru5 3.1(2) .
Si2 C4 Ru4 Ru5 151.8(3) .
Ru2 C4 Ru4 Ru5 -70.05(7) .
C22 Ru2 Ru4 C42 122.1(4) .
C21 Ru2 Ru4 C42 -146.1(4) .
C3 Ru2 Ru4 C42 -6.2(4) .
C1 Ru2 Ru4 C42 -29.1(4) .
C2 Ru2 Ru4 C42 25.5(4) .
C4 Ru2 Ru4 C42 35.4(4) .
Ru1 Ru2 Ru4 C42 -132.9(3) .
Ru3 Ru2 Ru4 C42 -69.5(3) .
Ru5 Ru2 Ru4 C42 -56.0(3) .
C22 Ru2 Ru4 C41 -96.1(2) .
C21 Ru2 Ru4 C41 -4.3(2) .
C3 Ru2 Ru4 C41 135.6(2) .
C1 Ru2 Ru4 C41 112.8(2) .
C2 Ru2 Ru4 C41 167.4(3) .
C4 Ru2 Ru4 C41 177.2(2) .
Ru1 Ru2 Ru4 C41 8.93(16) .
Ru3 Ru2 Ru4 C41 72.30(16) .
Ru5 Ru2 Ru4 C41 85.80(16) .
C22 Ru2 Ru4 C43 1.8(2) .
C21 Ru2 Ru4 C43 93.6(2) .
C3 Ru2 Ru4 C43 -126.5(2) .
C1 Ru2 Ru4 C43 -149.3(2) .
C2 Ru2 Ru4 C43 -94.7(3) .
C4 Ru2 Ru4 C43 -84.9(2) .
Ru1 Ru2 Ru4 C43 106.82(18) .
Ru3 Ru2 Ru4 C43 170.19(17) .
Ru5 Ru2 Ru4 C43 -176.31(17) .
C22 Ru2 Ru4 C3 128.3(2) .
C21 Ru2 Ru4 C3 -139.88(19) .
C1 Ru2 Ru4 C3 -22.8(2) .
C2 Ru2 Ru4 C3 31.8(3) .
C4 Ru2 Ru4 C3 41.62(18) .
Ru1 Ru2 Ru4 C3 -126.68(14) .
Ru3 Ru2 Ru4 C3 -63.30(14) .
Ru5 Ru2 Ru4 C3 -49.80(14) .
C22 Ru2 Ru4 C4 86.7(2) .
C21 Ru2 Ru4 C4 178.50(19) .
C3 Ru2 Ru4 C4 -41.62(18) .
C1 Ru2 Ru4 C4 -64.4(2) .
C2 Ru2 Ru4 C4 -9.9(2) .
Ru1 Ru2 Ru4 C4 -168.29(13) .
Ru3 Ru2 Ru4 C4 -104.92(13) .
Ru5 Ru2 Ru4 C4 -91.42(13) .
C22 Ru2 Ru4 Ru5 178.08(17) .
C21 Ru2 Ru4 Ru5 -90.08(14) .
C3 Ru2 Ru4 Ru5 49.80(13) .
C1 Ru2 Ru4 Ru5 26.97(18) .
C2 Ru2 Ru4 Ru5 81.6(2) .
C4 Ru2 Ru4 Ru5 91.42(13) .
Ru1 Ru2 Ru4 Ru5 -76.88(4) .
Ru3 Ru2 Ru4 Ru5 -13.498(17) .
O52 C52 Ru5 C51 -4E1(4) .
O52 C52 Ru5 C3 18E1(10) .
O52 C52 Ru5 C5 8E1(4) .
O52 C52 Ru5 C6 5E1(4) .
O52 C52 Ru5 Ru4 -13E1(4) .
O52 C52 Ru5 Ru3 7E1(4) .
O52 C52 Ru5 Ru2 -17E1(10) .
O51 C51 Ru5 C52 -58(8) .
O51 C51 Ru5 C3 49(8) .
O51 C51 Ru5 C5 -159(8) .
O51 C51 Ru5 C6 -158(8) .
O51 C51 Ru5 Ru4 39(8) .
O51 C51 Ru5 Ru3 155(8) .
O51 C51 Ru5 Ru2 94(8) .
C4 C3 Ru5 C52 105.8(10) .
Ru4 C3 Ru5 C52 93.06(19) .
Ru2 C3 Ru5 C52 168.76(18) .
C4 C3 Ru5 C51 1.1(11) .
Ru4 C3 Ru5 C51 -11.7(3) .
Ru2 C3 Ru5 C51 64.0(3) .
C4 C3 Ru5 C5 -154.7(9) .
Ru4 C3 Ru5 C5 -167.44(14) .
Ru2 C3 Ru5 C5 -91.74(16) .
C4 C3 Ru5 C6 -144.5(9) .
Ru4 C3 Ru5 C6 -157.18(16) .
Ru2 C3 Ru5 C6 -81.5(2) .
C4 C3 Ru5 Ru4 12.7(9) .
Ru2 C3 Ru5 Ru4 75.70(13) .
C4 C3 Ru5 Ru3 -106.1(9) .
Ru4 C3 Ru5 Ru3 -118.82(9) .
Ru2 C3 Ru5 Ru3 -43.12(11) .
C4 C3 Ru5 Ru2 -63.0(9) .
Ru4 C3 Ru5 Ru2 -75.70(13) .
C6 C5 Ru5 C52 -94.6(3) .
Si4 C5 Ru5 C52 54.2(3) .
Ru3 C5 Ru5 C52 -169.75(18) .
C6 C5 Ru5 C51 1.7(4) .
Si4 C5 Ru5 C51 150.5(3) .
Ru3 C5 Ru5 C51 -73.4(2) .
C6 C5 Ru5 C3 165.7(3) .
Si4 C5 Ru5 C3 -45.5(3) .
Ru3 C5 Ru5 C3 90.60(16) .
Si4 C5 Ru5 C6 148.8(4) .
Ru3 C5 Ru5 C6 -75.1(3) .
C6 C5 Ru5 Ru4 148.9(2) .
Si4 C5 Ru5 Ru4 -62.3(4) .
Ru3 C5 Ru5 Ru4 73.7(2) .
C6 C5 Ru5 Ru3 75.1(3) .
Si4 C5 Ru5 Ru3 -136.1(3) .
C6 C5 Ru5 Ru2 118.2(3) .
Si4 C5 Ru5 Ru2 -93.0(3) .
Ru3 C5 Ru5 Ru2 43.04(12) .
C5 C6 Ru5 C52 91.1(3) .
Si3 C6 Ru5 C52 -49.9(4) .
Ru3 C6 Ru5 C52 164.4(2) .
C5 C6 Ru5 C51 -178.5(3) .
Si3 C6 Ru5 C51 40.5(4) .
Ru3 C6 Ru5 C51 -105.2(2) .
C5 C6 Ru5 C3 -18.2(4) .
Si3 C6 Ru5 C3 -159.3(3) .
Ru3 C6 Ru5 C3 55.0(3) .
Si3 C6 Ru5 C5 -141.0(5) .
Ru3 C6 Ru5 C5 73.3(3) .
C5 C6 Ru5 Ru4 -99.4(5) .
Si3 C6 Ru5 Ru4 119.6(3) .
Ru3 C6 Ru5 Ru4 -26.2(5) .
C5 C6 Ru5 Ru3 -73.3(3) .
Si3 C6 Ru5 Ru3 145.7(5) .
C5 C6 Ru5 Ru2 -68.8(3) .
Si3 C6 Ru5 Ru2 150.2(3) .
Ru3 C6 Ru5 Ru2 4.45(17) .
C42 Ru4 Ru5 C52 2.2(3) .
C41 Ru4 Ru5 C52 95.3(2) .
C43 Ru4 Ru5 C52 -138.4(8) .
C3 Ru4 Ru5 C52 -94.9(2) .
C4 Ru4 Ru5 C52 -97.4(2) .
Ru2 Ru4 Ru5 C52 -154.85(18) .
C42 Ru4 Ru5 C51 -89.8(2) .
C41 Ru4 Ru5 C51 3.3(2) .
C43 Ru4 Ru5 C51 129.7(8) .
C3 Ru4 Ru5 C51 173.1(2) .
C4 Ru4 Ru5 C51 170.64(18) .
Ru2 Ru4 Ru5 C51 113.18(15) .
C42 Ru4 Ru5 C3 97.1(2) .
C41 Ru4 Ru5 C3 -169.8(2) .
C43 Ru4 Ru5 C3 -43.4(8) .
C4 Ru4 Ru5 C3 -2.48(18) .
Ru2 Ru4 Ru5 C3 -59.94(14) .
C42 Ru4 Ru5 C5 118.9(3) .
C41 Ru4 Ru5 C5 -148.0(3) .
C43 Ru4 Ru5 C5 -21.6(8) .
C3 Ru4 Ru5 C5 21.8(3) .
C4 Ru4 Ru5 C5 19.3(2) .
Ru2 Ru4 Ru5 C5 -38.1(2) .
C42 Ru4 Ru5 C6 -167.4(5) .
C41 Ru4 Ru5 C6 -74.3(5) .
C43 Ru4 Ru5 C6 52.1(9) .
C3 Ru4 Ru5 C6 95.5(5) .
C4 Ru4 Ru5 C6 93.1(4) .
Ru2 Ru4 Ru5 C6 35.6(4) .
C42 Ru4 Ru5 Ru3 171.14(19) .
C41 Ru4 Ru5 Ru3 -95.77(15) .
C43 Ru4 Ru5 Ru3 30.6(7) .
C3 Ru4 Ru5 Ru3 74.05(14) .
C4 Ru4 Ru5 Ru3 71.57(11) .
Ru2 Ru4 Ru5 Ru3 14.114(18) .
C42 Ru4 Ru5 Ru2 157.02(19) .
C41 Ru4 Ru5 Ru2 -109.88(15) .
C43 Ru4 Ru5 Ru2 16.5(7) .
C3 Ru4 Ru5 Ru2 59.94(14) .
C4 Ru4 Ru5 Ru2 57.46(11) .
C31 Ru3 Ru5 C52 -7.5(5) .
C32 Ru3 Ru5 C52 -108.1(3) .
C1 Ru3 Ru5 C52 109.4(3) .
C5 Ru3 Ru5 C52 18.3(3) .
C6 Ru3 Ru5 C52 -28.2(3) .
Ru1 Ru3 Ru5 C52 158.0(3) .
Ru2 Ru3 Ru5 C52 146.9(3) .
C31 Ru3 Ru5 C51 95.6(4) .
C32 Ru3 Ru5 C51 -5.0(2) .
C1 Ru3 Ru5 C51 -147.5(2) .
C5 Ru3 Ru5 C51 121.3(2) .
C6 Ru3 Ru5 C51 74.9(2) .
Ru1 Ru3 Ru5 C51 -98.88(15) .
Ru2 Ru3 Ru5 C51 -109.96(15) .
C31 Ru3 Ru5 C3 -119.2(4) .
C32 Ru3 Ru5 C3 140.3(2) .
C1 Ru3 Ru5 C3 -2.27(18) .
C5 Ru3 Ru5 C3 -93.4(2) .
C6 Ru3 Ru5 C3 -139.9(2) .
Ru1 Ru3 Ru5 C3 46.33(13) .
Ru2 Ru3 Ru5 C3 35.25(13) .
C31 Ru3 Ru5 C5 -25.8(4) .
C32 Ru3 Ru5 C5 -126.3(2) .
C1 Ru3 Ru5 C5 91.2(2) .
C6 Ru3 Ru5 C5 -46.5(2) .
Ru1 Ru3 Ru5 C5 139.78(17) .
Ru2 Ru3 Ru5 C5 128.70(17) .
C31 Ru3 Ru5 C6 20.7(4) .
C32 Ru3 Ru5 C6 -79.8(2) .
C1 Ru3 Ru5 C6 137.7(2) .
C5 Ru3 Ru5 C6 46.5(2) .
Ru1 Ru3 Ru5 C6 -173.73(19) .
Ru2 Ru3 Ru5 C6 175.19(19) .
C31 Ru3 Ru5 Ru4 -167.8(4) .
C32 Ru3 Ru5 Ru4 91.67(16) .
C1 Ru3 Ru5 Ru4 -50.86(13) .
C5 Ru3 Ru5 Ru4 -142.03(17) .
C6 Ru3 Ru5 Ru4 171.48(19) .
Ru1 Ru3 Ru5 Ru4 -2.25(3) .
Ru2 Ru3 Ru5 Ru4 -13.330(17) .
C31 Ru3 Ru5 Ru2 -154.5(4) .
C32 Ru3 Ru5 Ru2 105.00(16) .
C1 Ru3 Ru5 Ru2 -37.53(13) .
C5 Ru3 Ru5 Ru2 -128.70(17) .
C6 Ru3 Ru5 Ru2 -175.19(19) .
Ru1 Ru3 Ru5 Ru2 11.079(18) .
C22 Ru2 Ru5 C52 42.9(4) .
C21 Ru2 Ru5 C52 126.0(3) .
C3 Ru2 Ru5 C52 -19.5(3) .
C1 Ru2 Ru5 C52 -115.9(3) .
C2 Ru2 Ru5 C52 -101.8(3) .
C4 Ru2 Ru5 C52 -9.5(3) .
Ru1 Ru2 Ru5 C52 -159.1(3) .
Ru4 Ru2 Ru5 C52 46.8(3) .
Ru3 Ru2 Ru5 C52 -148.0(3) .
C22 Ru2 Ru5 C51 -82.9(4) .
C21 Ru2 Ru5 C51 0.26(17) .
C3 Ru2 Ru5 C51 -145.2(2) .
C1 Ru2 Ru5 C51 118.28(17) .
C2 Ru2 Ru5 C51 132.46(18) .
C4 Ru2 Ru5 C51 -135.30(17) .
Ru1 Ru2 Ru5 C51 75.08(13) .
Ru4 Ru2 Ru5 C51 -79.01(13) .
Ru3 Ru2 Ru5 C51 86.25(13) .
C22 Ru2 Ru5 C3 62.3(4) .
C21 Ru2 Ru5 C3 145.51(19) .
C1 Ru2 Ru5 C3 -96.47(19) .
C2 Ru2 Ru5 C3 -82.29(19) .
C4 Ru2 Ru5 C3 9.95(19) .
Ru1 Ru2 Ru5 C3 -139.67(16) .
Ru4 Ru2 Ru5 C3 66.24(15) .
Ru3 Ru2 Ru5 C3 -128.50(15) .
C22 Ru2 Ru5 C5 154.9(4) .
C21 Ru2 Ru5 C5 -121.89(17) .
C3 Ru2 Ru5 C5 92.6(2) .
C1 Ru2 Ru5 C5 -3.87(17) .
C2 Ru2 Ru5 C5 10.31(17) .
C4 Ru2 Ru5 C5 102.55(17) .
Ru1 Ru2 Ru5 C5 -47.07(13) .
Ru4 Ru2 Ru5 C5 158.84(13) .
Ru3 Ru2 Ru5 C5 -35.90(13) .
C22 Ru2 Ru5 C6 -173.0(4) .
C21 Ru2 Ru5 C6 -89.85(19) .
C3 Ru2 Ru5 C6 124.6(2) .
C1 Ru2 Ru5 C6 28.17(19) .
C2 Ru2 Ru5 C6 42.36(19) .
C4 Ru2 Ru5 C6 134.59(19) .
Ru1 Ru2 Ru5 C6 -15.03(15) .
Ru4 Ru2 Ru5 C6 -169.12(15) .
Ru3 Ru2 Ru5 C6 -3.86(15) .
C22 Ru2 Ru5 Ru4 -3.9(3) .
C21 Ru2 Ru5 Ru4 79.27(11) .
C3 Ru2 Ru5 Ru4 -66.24(15) .
C1 Ru2 Ru5 Ru4 -162.71(11) .
C2 Ru2 Ru5 Ru4 -148.52(12) .
C4 Ru2 Ru5 Ru4 -56.29(11) .
Ru1 Ru2 Ru5 Ru4 154.09(2) .
Ru3 Ru2 Ru5 Ru4 165.260(19) .
C22 Ru2 Ru5 Ru3 -169.2(3) .
C21 Ru2 Ru5 Ru3 -85.99(11) .
C3 Ru2 Ru5 Ru3 128.50(15) .
C1 Ru2 Ru5 Ru3 32.03(11) .
C2 Ru2 Ru5 Ru3 46.21(12) .
C4 Ru2 Ru5 Ru3 138.45(11) .
Ru1 Ru2 Ru5 Ru3 -11.170(18) .
Ru4 Ru2 Ru5 Ru3 -165.260(19) .
C1 C2 Si1 C9 165.1(7) .
Ru1 C2 Si1 C9 -85.0(4) .
Ru2 C2 Si1 C9 18.8(5) .
C1 C2 Si1 C8 -74.9(7) .
Ru1 C2 Si1 C8 34.9(4) .
Ru2 C2 Si1 C8 138.7(4) .
C1 C2 Si1 C7 40.6(7) .
Ru1 C2 Si1 C7 150.4(3) .
Ru2 C2 Si1 C7 -105.7(4) .
C3 C4 Si2 C15 -54.2(8) .
Ru4 C4 Si2 C15 -166.7(4) .
Ru2 C4 Si2 C15 87.5(5) .
C3 C4 Si2 C14 65.8(7) .
Ru4 C4 Si2 C14 -46.8(5) .
Ru2 C4 Si2 C14 -152.5(4) .
C3 C4 Si2 C16 -176.3(7) .
Ru4 C4 Si2 C16 71.2(4) .
Ru2 C4 Si2 C16 -34.6(5) .
C5 C6 Si3 C19 50.9(6) .
Ru5 C6 Si3 C19 166.2(4) .
Ru3 C6 Si3 C19 -63.6(5) .
C5 C6 Si3 C18 -69.4(6) .
Ru5 C6 Si3 C18 45.9(6) .
Ru3 C6 Si3 C18 176.0(5) .
C5 C6 Si3 C17 168.9(5) .
Ru5 C6 Si3 C17 -75.8(4) .
Ru3 C6 Si3 C17 54.3(4) .
C6 C5 Si4 C25 174.8(6) .
Ru5 C5 Si4 C25 54.0(4) .
Ru3 C5 Si4 C25 -63.1(4) .
C6 C5 Si4 C23 48.6(6) .
Ru5 C5 Si4 C23 -72.1(4) .
Ru3 C5 Si4 C23 170.8(3) .
C6 C5 Si4 C24 -65.9(7) .
Ru5 C5 Si4 C24 173.3(4) .
Ru3 C5 Si4 C24 56.2(4) .
C100 C100 C101 C102 167.3(14) 2_656
